data_4508429
loop_
_publ_author_name
'Yang, Yan'
'Du, Peng'
'Liu, Ying-Ying'
'Ma, Jian-Fang'

_publ_section_title
;
 A Series of Coordination Polymers Constructed by Flexible 4-Substituted
 Bis(1,2,4-triazole) Ligands and Polycarboxylate Anions: Syntheses,
 Structures, and Photoluminescent Properties
;
_journal_issue 11
_journal_name_full 'Crystal Growth &amp; Design'
_journal_page_first 4781
_journal_paper_doi 10.1021/cg400934z
_journal_volume 13
_journal_year 2013
_chemical_formula_moiety 'C26 H20 N6 O6 Zn, 3.5H2O'
_chemical_formula_sum 'C26 H27 N6 O9.5 Zn'
_chemical_formula_weight 640.94
_chemical_name_systematic
;
 ?
;
_space_group_IT_number 14
_symmetry_cell_setting monoclinic
_symmetry_space_group_name_Hall '-P 2ybc'
_symmetry_space_group_name_H-M 'P 1 21/c 1'
_atom_sites_solution_hydrogens geom
_atom_sites_solution_primary direct
_atom_sites_solution_secondary difmap
_audit_creation_method SHELXL-97
_cell_angle_alpha 90
_cell_angle_beta 103.229(4)
_cell_angle_gamma 90
_cell_formula_units_Z 8
_cell_length_a 10.8647(4)
_cell_length_b 34.1221(13)
_cell_length_c 15.9502(7)
_cell_measurement_reflns_used 4531
_cell_measurement_temperature 293(2)
_cell_measurement_theta_max 29.1574
_cell_measurement_theta_min 2.7189
_cell_volume 5756.2(4)
_computing_cell_refinement CrysAlis
_computing_data_collection 'CrysAlis (Oxford Diffraction, 2006)'
_computing_data_reduction CrysAlis
_computing_structure_refinement 'SHELXL-97 (Sheldrick, 2008)'
_computing_structure_solution 'SHELXS-97 (Sheldrick, 1997)'
_diffrn_ambient_temperature 293(2)
_diffrn_measured_fraction_theta_full 0.994
_diffrn_measured_fraction_theta_max 0.994
_diffrn_measurement_device_type 'Oxford Diffraction Gemini R Ultra'
_diffrn_measurement_method '\w scan'
_diffrn_radiation_monochromator graphite
_diffrn_radiation_source 'fine-focus sealed tube'
_diffrn_radiation_type MoK\a
_diffrn_radiation_wavelength 0.71073
_diffrn_reflns_av_R_equivalents 0.0429
_diffrn_reflns_av_sigmaI/netI 0.0680
_diffrn_reflns_limit_h_max 10
_diffrn_reflns_limit_h_min -13
_diffrn_reflns_limit_k_max 41
_diffrn_reflns_limit_k_min -35
_diffrn_reflns_limit_l_max 19
_diffrn_reflns_limit_l_min -14
_diffrn_reflns_number 23026
_diffrn_reflns_theta_full 25.00
_diffrn_reflns_theta_max 25.35
_diffrn_reflns_theta_min 2.72
_exptl_absorpt_coefficient_mu 0.918
_exptl_absorpt_correction_T_max 0.8378
_exptl_absorpt_correction_T_min 0.7832
_exptl_absorpt_correction_type multi-scan
_exptl_absorpt_process_details
;
CrysAlis (Oxford Diffraction, 2006)
;
_exptl_crystal_colour yellow
_exptl_crystal_density_diffrn 1.479
_exptl_crystal_density_method 'not measured'
_exptl_crystal_description block
_exptl_crystal_F_000 2648
_exptl_crystal_size_max 0.28
_exptl_crystal_size_mid 0.26
_exptl_crystal_size_min 0.20
_refine_diff_density_max 0.884
_refine_diff_density_min -0.397
_refine_diff_density_rms 0.071
_refine_ls_extinction_method none
_refine_ls_goodness_of_fit_ref 1.044
_refine_ls_hydrogen_treatment constr
_refine_ls_matrix_type full
_refine_ls_number_parameters 812
_refine_ls_number_reflns 10474
_refine_ls_number_restraints 31
_refine_ls_restrained_S_all 1.053
_refine_ls_R_factor_all 0.1100
_refine_ls_R_factor_gt 0.0658
_refine_ls_shift/su_max 0.010
_refine_ls_shift/su_mean 0.000
_refine_ls_structure_factor_coef Fsqd
_refine_ls_weighting_details 'calc w=1/[\s^2^(Fo^2^)+(0.0872P)^2^+2.7098P] where P=(Fo^2^+2Fc^2^)/3'
_refine_ls_weighting_scheme calc
_refine_ls_wR_factor_gt 0.1570
_refine_ls_wR_factor_ref 0.1817
_reflns_number_gt 6884
_reflns_number_total 10474
_reflns_threshold_expression >2\s(I)
_cod_data_source_file cg400934z_si_002.cif
_cod_data_source_block Compound-8
_cod_original_sg_symbol_Hall '-P 2ybc '
_cod_original_sg_symbol_H-M 'P 21/c '
_cod_original_formula_sum 'C26 H27 N6 O9.50 Zn'
_cod_database_code 4508429

loop_
_symmetry_equiv_pos_as_xyz
'x, y, z'
'-x, y+1/2, -z+1/2'
'-x, -y, -z'
'x, -y-1/2, z-1/2'

loop_
_atom_site_label
_atom_site_type_symbol
_atom_site_fract_x
_atom_site_fract_y
_atom_site_fract_z
_atom_site_U_iso_or_equiv
_atom_site_adp_type
_atom_site_occupancy
_atom_site_symmetry_multiplicity
_atom_site_calc_flag
_atom_site_refinement_flags
_atom_site_disorder_assembly
_atom_site_disorder_group
Zn1 Zn 0.39524(5) 0.186116(17) 0.79023(4) 0.04649(19) Uani 1 1 d . . .
Zn2 Zn 0.90864(5) 0.053865(16) 1.30245(3) 0.04567(19) Uani 1 1 d . . .
C1 C 0.1444(5) 0.27631(18) 0.7814(5) 0.082(2) Uani 1 1 d . . .
H1 H 0.1243 0.3013 0.7971 0.099 Uiso 1 1 calc R . .
C2 C 0.1304(4) 0.21900(15) 0.7260(4) 0.0545(13) Uani 1 1 d . . .
H2 H 0.0990 0.1963 0.6963 0.065 Uiso 1 1 calc R . .
C3 C -0.0688(4) 0.25846(15) 0.6905(4) 0.0535(13) Uani 1 1 d . . .
C4 C -0.1076(5) 0.29513(17) 0.6615(5) 0.080(2) Uani 1 1 d . . .
H4 H -0.0495 0.3155 0.6671 0.096 Uiso 1 1 calc R . .
C5 C -0.2335(5) 0.30170(17) 0.6237(5) 0.083(2) Uani 1 1 d . . .
H5 H -0.2600 0.3267 0.6047 0.100 Uiso 1 1 calc R . .
C6 C -0.3197(4) 0.27187(15) 0.6140(4) 0.0577(14) Uani 1 1 d . . .
C7 C -0.2803(4) 0.23533(16) 0.6419(4) 0.0600(15) Uani 1 1 d . . .
H7 H -0.3380 0.2148 0.6346 0.072 Uiso 1 1 calc R . .
C8 C -0.1554(4) 0.22862(15) 0.6809(4) 0.0608(15) Uani 1 1 d . . .
H8 H -0.1295 0.2037 0.7008 0.073 Uiso 1 1 calc R . .
C9 C -0.5336(4) 0.25175(17) 0.5687(4) 0.0699(17) Uani 1 1 d . . .
H9A H -0.5323 0.2411 0.6253 0.084 Uiso 1 1 calc R . .
H9B H -0.5170 0.2307 0.5319 0.084 Uiso 1 1 calc R . .
C10 C -0.6603(4) 0.27038(18) 0.5308(5) 0.078(2) Uani 1 1 d . . .
H10A H -0.6733 0.2933 0.5636 0.094 Uiso 1 1 calc R . .
H10B H -0.6664 0.2780 0.4714 0.094 Uiso 1 1 calc R . .
C11 C -0.8746(4) 0.24766(15) 0.4980(4) 0.0548(14) Uani 1 1 d . . .
C12 C -0.9550(4) 0.21689(15) 0.5020(4) 0.0604(15) Uani 1 1 d . . .
H12 H -0.9232 0.1939 0.5299 0.072 Uiso 1 1 calc R . .
C13 C -1.0825(4) 0.22001(16) 0.4647(4) 0.0614(15) Uani 1 1 d . . .
H13 H -1.1369 0.1993 0.4677 0.074 Uiso 1 1 calc R . .
C14 C -1.1279(4) 0.25400(15) 0.4234(3) 0.0515(13) Uani 1 1 d . . .
C15 C -1.0486(5) 0.28507(16) 0.4191(4) 0.0638(15) Uani 1 1 d . . .
H15 H -1.0805 0.3081 0.3910 0.077 Uiso 1 1 calc R . .
C16 C -0.9202(4) 0.28174(16) 0.4573(4) 0.0629(16) Uani 1 1 d . . .
H16 H -0.8658 0.3026 0.4552 0.075 Uiso 1 1 calc R . .
C17 C -1.3369(4) 0.28817(16) 0.3757(4) 0.0557(14) Uani 1 1 d . . .
H17 H -1.3126 0.3127 0.3992 0.067 Uiso 1 1 calc R . .
C18 C -1.3340(5) 0.22800(17) 0.3387(4) 0.0727(18) Uani 1 1 d . . .
H18 H -1.3066 0.2026 0.3324 0.087 Uiso 1 1 calc R . .
C19 C 1.1172(5) -0.02535(16) 1.2005(3) 0.0589(14) Uani 1 1 d . A .
H19 H 1.1577 -0.0491 1.1974 0.071 Uiso 1 1 calc R . .
C20 C 1.0505(5) 0.03277(16) 1.1735(3) 0.0569(13) Uani 1 1 d . . .
H20 H 1.0342 0.0574 1.1487 0.068 Uiso 1 1 calc R A .
C21 C 1.1773(4) 0.00779(14) 1.0740(3) 0.0452(11) Uani 1 1 d . . .
C22 C 1.2849(5) -0.01323(16) 1.0732(4) 0.0595(14) Uani 1 1 d . A .
H22 H 1.3197 -0.0298 1.1187 0.071 Uiso 1 1 calc R . .
C23 C 1.3408(5) -0.00942(16) 1.0037(4) 0.0581(14) Uani 1 1 d . . .
H23 H 1.4130 -0.0238 1.0023 0.070 Uiso 1 1 calc R A .
C24 C 1.2901(4) 0.01563(14) 0.9366(3) 0.0467(12) Uani 1 1 d . A .
C25 C 1.1812(4) 0.03611(15) 0.9376(3) 0.0478(12) Uani 1 1 d . . .
H25 H 1.1459 0.0527 0.8921 0.057 Uiso 1 1 calc R A .
C26 C 1.1244(4) 0.03197(15) 1.0068(3) 0.0481(12) Uani 1 1 d . A .
H26 H 1.0505 0.0456 1.0075 0.058 Uiso 1 1 calc R . .
C27 C 1.3072(5) 0.04287(15) 0.8027(3) 0.0515(12) Uani 1 1 d . A .
H27A H 1.2802 0.0678 0.8217 0.062 Uiso 1 1 calc R . .
H27B H 1.2340 0.0301 0.7668 0.062 Uiso 1 1 calc R . .
C28 C 1.4052(5) 0.04961(14) 0.7519(4) 0.0551(13) Uani 1 1 d . . .
H28A H 1.3731 0.0676 0.7049 0.066 Uiso 1 1 calc R . .
H28B H 1.4803 0.0611 0.7885 0.066 Uiso 1 1 calc R . .
C29 C 1.5215(4) 0.01335(14) 0.6680(3) 0.0455(11) Uani 1 1 d . . .
C30 C 1.5810(5) 0.04664(14) 0.6476(3) 0.0525(13) Uani 1 1 d . . .
H30 H 1.5663 0.0708 0.6704 0.063 Uiso 1 1 calc R . .
C31 C 1.6633(5) 0.04362(14) 0.5925(3) 0.0504(12) Uani 1 1 d . . .
H31 H 1.7034 0.0659 0.5784 0.060 Uiso 1 1 calc R . .
C32 C 1.6856(4) 0.00816(14) 0.5589(3) 0.0438(11) Uani 1 1 d . . .
C33 C 1.6257(4) -0.02510(13) 0.5794(3) 0.0486(12) Uani 1 1 d . . .
H33 H 1.6398 -0.0492 0.5559 0.058 Uiso 1 1 calc R . .
C34 C 1.5456(5) -0.02256(14) 0.6344(3) 0.0534(13) Uani 1 1 d . . .
H34 H 1.5072 -0.0451 0.6492 0.064 Uiso 1 1 calc R . .
C35 C 1.7825(5) 0.03351(15) 0.4429(3) 0.0507(12) Uani 1 1 d . . .
H35 H 1.7464 0.0583 0.4390 0.061 Uiso 1 1 calc R . .
C36 C 1.8345(5) -0.02457(14) 0.4813(3) 0.0513(12) Uani 1 1 d . . .
H36 H 1.8415 -0.0484 0.5102 0.062 Uiso 1 1 calc R . .
C37 C 0.4560(5) 0.11769(14) 1.0048(4) 0.0567(14) Uani 1 1 d . . .
C38 C 0.5739(6) 0.10637(15) 1.0529(4) 0.0721(18) Uani 1 1 d . A .
H38 H 0.6432 0.1082 1.0281 0.087 Uiso 1 1 calc R . .
C39 C 0.5915(7) 0.09292(19) 1.1331(5) 0.097(3) Uani 1 1 d . . .
C40 C 0.4931(9) 0.0876(3) 1.1650(5) 0.136(4) Uani 1 1 d . A .
H40 H 0.5044 0.0762 1.2192 0.163 Uiso 1 1 calc RD . .
C41 C 0.3681(8) 0.0984(3) 1.1204(5) 0.125(3) Uani 1 1 d . . .
H41 H 0.2996 0.0953 1.1457 0.150 Uiso 1 1 calc R A .
C42 C 0.3527(6) 0.11362(19) 1.0388(4) 0.0765(19) Uani 1 1 d . A .
H42 H 0.2731 0.1210 1.0074 0.092 Uiso 1 1 calc R . .
C43 C 0.4494(6) 0.13599(16) 0.9164(4) 0.0613(15) Uani 1 1 d . . .
C45 C 0.3345(5) 0.14110(13) 0.5438(3) 0.0475(12) Uani 1 1 d . . .
C46 C 0.2256(4) 0.12857(12) 0.4868(3) 0.0453(11) Uani 1 1 d . . .
H46 H 0.1538 0.1232 0.5073 0.054 Uiso 1 1 calc R . .
C47 C 0.2211(5) 0.12393(14) 0.4003(3) 0.0512(12) Uani 1 1 d . . .
C48 C 0.3278(6) 0.13206(17) 0.3705(4) 0.0677(16) Uani 1 1 d . . .
H48 H 0.3247 0.1303 0.3119 0.081 Uiso 1 1 calc R . .
C49 C 0.4393(6) 0.14276(18) 0.4267(4) 0.0749(17) Uani 1 1 d . . .
H49 H 0.5121 0.1469 0.4065 0.090 Uiso 1 1 calc R . .
C50 C 0.4419(5) 0.14732(15) 0.5130(4) 0.0607(14) Uani 1 1 d . . .
H50 H 0.5168 0.1547 0.5509 0.073 Uiso 1 1 calc R . .
C51 C 0.3311(5) 0.14979(14) 0.6353(3) 0.0519(13) Uani 1 1 d . . .
C52 C 0.1033(5) 0.10900(16) 0.3392(4) 0.0608(14) Uani 1 1 d . . .
N1 N 0.2463(3) 0.22379(12) 0.7693(3) 0.0518(11) Uani 1 1 d . . .
N2 N 0.2561(4) 0.26013(15) 0.8058(4) 0.0820(17) Uani 1 1 d . . .
N3 N 0.0622(3) 0.25177(12) 0.7303(3) 0.0542(11) Uani 1 1 d . . .
N4 N -1.2605(3) 0.25664(12) 0.3821(3) 0.0533(11) Uani 1 1 d . . .
N5 N -1.4498(3) 0.27920(12) 0.3317(3) 0.0525(11) Uani 1 1 d . . .
N6 N -1.4491(4) 0.24064(14) 0.3066(4) 0.0714(14) Uani 1 1 d . . .
N7 N 1.0098(4) 0.02046(12) 1.2396(3) 0.0508(10) Uani 1 1 d . A .
N8 N 1.0515(4) -0.01716(13) 1.2577(3) 0.0581(11) Uani 1 1 d . . .
N9 N 1.1188(4) 0.00511(12) 1.1464(2) 0.0465(9) Uani 1 1 d . A .
N10 N 1.7660(3) 0.00576(11) 0.4988(2) 0.0407(9) Uani 1 1 d . . .
N11 N 1.8557(4) 0.02097(11) 0.3949(2) 0.0449(9) Uani 1 1 d . . .
N12 N 1.8899(4) -0.01680(12) 0.4192(3) 0.0543(11) Uani 1 1 d . . .
O1 O -0.4415(3) 0.28155(10) 0.5747(3) 0.0708(12) Uani 1 1 d . . .
O2 O -0.7501(3) 0.24071(11) 0.5362(3) 0.0707(12) Uani 1 1 d . . .
O3 O 1.3582(3) 0.01911(11) 0.8747(2) 0.0599(9) Uani 1 1 d . . .
O4 O 1.4359(3) 0.01314(10) 0.7187(2) 0.0557(9) Uani 1 1 d . . .
O5 O 0.3496(4) 0.15338(11) 0.8835(2) 0.0723(11) Uani 1 1 d . . .
O6 O 0.5397(5) 0.13377(14) 0.8828(3) 0.0951(14) Uani 1 1 d . . .
O7' O 0.7678(17) 0.0758(5) 1.1794(13) 0.056(6) Uani 0.326(16) 1 d PU A 1
O8' O 0.6840(18) 0.0861(6) 1.2978(11) 0.097(8) Uani 0.326(16) 1 d P A 1
C44 C 0.7211(14) 0.0831(6) 1.1751(14) 0.036(5) Uani 0.326(16) 1 d PDU A 1
O7 O 0.8191(8) 0.0839(2) 1.1386(7) 0.092(3) Uani 0.674(16) 1 d P A 2
O8 O 0.7263(19) 0.0780(6) 1.2253(14) 0.179(9) Uani 0.674(16) 1 d PU A 2
C44' C 0.7508(12) 0.0718(4) 1.2576(10) 0.061(4) Uani 0.674(16) 1 d PU A 2
O9 O 0.4293(3) 0.16576(11) 0.6823(2) 0.0614(10) Uani 1 1 d . . .
O10 O 0.2349(4) 0.14229(11) 0.6627(2) 0.0665(10) Uani 1 1 d . . .
O11 O 0.0274(3) 0.08986(11) 0.3741(2) 0.0616(10) Uani 1 1 d . . .
O12 O 0.0876(4) 0.11495(14) 0.2611(3) 0.0911(14) Uani 1 1 d . . .
O1W O 0.0803(6) 0.13064(19) 0.8283(5) 0.147(2) Uani 1 1 d . . .
O2W O -0.1851(7) 0.1320(2) 0.5628(9) 0.265(7) Uani 1 1 d . . .
O3W O 0.0306(5) 0.09369(13) 0.6554(4) 0.1097(17) Uani 1 1 d . . .
O4W O 0.1439(9) 0.1521(4) 1.1348(7) 0.117(4) Uani 0.50 1 d P . .
O6W O 0.9217(9) 0.1142(2) 1.0289(12) 0.354(10) Uani 1 1 d . . .
O7W O 1.2077(12) -0.1101(3) 1.1391(7) 0.121(4) Uani 0.50 1 d PU . .
O5W O 0.6934(6) 0.14042(19) 0.7080(6) 0.176(3) Uani 1 1 d . . .
O8W O 0.7415(12) 0.1363(3) 1.3875(10) 0.139(5) Uani 0.50 1 d P . .
O9W O -1.6014(10) 0.1789(3) 0.2062(7) 0.111(3) Uani 0.50 1 d P . .

loop_
_atom_site_aniso_label
_atom_site_aniso_U_11
_atom_site_aniso_U_22
_atom_site_aniso_U_33
_atom_site_aniso_U_23
_atom_site_aniso_U_13
_atom_site_aniso_U_12
Zn1 0.0298(3) 0.0567(4) 0.0480(4) 0.0024(3) -0.0013(2) 0.0009(2)
Zn2 0.0537(4) 0.0555(4) 0.0322(3) 0.0009(2) 0.0188(2) -0.0043(3)
C1 0.040(3) 0.064(4) 0.129(6) -0.021(4) -0.010(3) 0.006(3)
C2 0.036(3) 0.054(3) 0.066(4) 0.005(3) -0.004(2) 0.001(2)
C3 0.029(2) 0.057(3) 0.072(4) 0.008(3) 0.004(2) 0.005(2)
C4 0.037(3) 0.061(4) 0.135(6) 0.031(4) 0.004(3) -0.006(3)
C5 0.040(3) 0.056(3) 0.141(6) 0.032(4) -0.006(3) 0.004(3)
C6 0.032(3) 0.054(3) 0.080(4) 0.013(3) -0.002(2) 0.000(2)
C7 0.031(3) 0.056(3) 0.086(4) 0.006(3) -0.001(3) -0.005(2)
C8 0.040(3) 0.050(3) 0.086(4) 0.008(3) 0.000(3) 0.005(2)
C9 0.031(3) 0.072(4) 0.098(5) 0.017(3) -0.002(3) -0.003(3)
C10 0.032(3) 0.078(4) 0.113(5) 0.029(4) -0.008(3) -0.004(3)
C11 0.032(2) 0.058(3) 0.069(4) 0.014(3) 0.001(2) 0.003(2)
C12 0.040(3) 0.051(3) 0.086(4) 0.020(3) 0.007(3) 0.007(2)
C13 0.036(3) 0.055(3) 0.089(4) 0.011(3) 0.006(3) -0.002(2)
C14 0.033(2) 0.058(3) 0.061(3) 0.006(3) 0.003(2) 0.003(2)
C15 0.042(3) 0.056(3) 0.084(4) 0.016(3) -0.005(3) 0.007(3)
C16 0.033(3) 0.056(3) 0.091(4) 0.014(3) -0.002(3) 0.000(2)
C17 0.034(3) 0.059(3) 0.067(4) 0.004(3) -0.004(2) 0.003(2)
C18 0.041(3) 0.058(3) 0.112(5) -0.005(3) 0.003(3) 0.002(3)
C19 0.064(3) 0.064(3) 0.055(3) 0.008(3) 0.026(3) 0.016(3)
C20 0.075(4) 0.056(3) 0.049(3) 0.004(3) 0.034(3) 0.008(3)
C21 0.042(3) 0.058(3) 0.042(3) -0.004(2) 0.022(2) -0.002(2)
C22 0.058(3) 0.068(3) 0.058(3) 0.013(3) 0.025(3) 0.012(3)
C23 0.055(3) 0.066(3) 0.062(4) 0.003(3) 0.031(3) 0.015(3)
C24 0.046(3) 0.058(3) 0.043(3) -0.004(2) 0.023(2) 0.000(2)
C25 0.041(3) 0.061(3) 0.043(3) 0.005(2) 0.013(2) 0.001(2)
C26 0.041(2) 0.062(3) 0.046(3) -0.001(2) 0.019(2) 0.003(2)
C27 0.053(3) 0.067(3) 0.040(3) -0.001(2) 0.023(2) 0.004(3)
C28 0.060(3) 0.058(3) 0.057(3) 0.000(3) 0.034(3) 0.001(3)
C29 0.052(3) 0.056(3) 0.032(2) 0.003(2) 0.018(2) -0.001(2)
C30 0.070(3) 0.048(3) 0.048(3) -0.007(2) 0.031(3) -0.009(3)
C31 0.061(3) 0.048(3) 0.052(3) -0.001(2) 0.032(3) -0.013(2)
C32 0.046(3) 0.054(3) 0.036(3) 0.005(2) 0.019(2) -0.001(2)
C33 0.061(3) 0.040(3) 0.053(3) 0.009(2) 0.030(3) 0.005(2)
C34 0.065(3) 0.047(3) 0.059(3) 0.014(3) 0.036(3) -0.001(2)
C35 0.053(3) 0.056(3) 0.050(3) 0.010(3) 0.027(2) 0.006(2)
C36 0.060(3) 0.049(3) 0.052(3) 0.011(2) 0.027(3) 0.007(3)
C37 0.062(3) 0.040(3) 0.057(3) 0.003(2) -0.011(3) -0.005(3)
C38 0.069(4) 0.040(3) 0.091(5) 0.003(3) -0.014(3) -0.008(3)
C39 0.088(5) 0.066(4) 0.108(6) 0.031(4) -0.040(5) -0.033(4)
C40 0.154(8) 0.132(7) 0.082(6) 0.056(5) -0.053(6) -0.068(7)
C41 0.101(6) 0.182(9) 0.084(6) 0.033(6) 0.005(5) -0.063(6)
C42 0.059(4) 0.098(5) 0.061(4) 0.016(3) -0.010(3) -0.021(3)
C43 0.063(4) 0.053(3) 0.063(4) -0.013(3) 0.004(3) 0.000(3)
C45 0.050(3) 0.041(3) 0.050(3) 0.002(2) 0.009(2) 0.002(2)
C46 0.048(3) 0.035(2) 0.055(3) 0.003(2) 0.015(2) 0.000(2)
C47 0.058(3) 0.050(3) 0.045(3) 0.003(2) 0.010(2) -0.003(2)
C48 0.078(4) 0.074(4) 0.055(4) -0.005(3) 0.025(3) -0.015(3)
C49 0.063(4) 0.091(4) 0.076(4) -0.005(4) 0.029(3) -0.020(3)
C50 0.050(3) 0.062(3) 0.066(4) -0.002(3) 0.007(3) -0.012(3)
C51 0.058(3) 0.044(3) 0.050(3) 0.005(2) 0.004(3) 0.004(3)
C52 0.068(4) 0.062(3) 0.055(4) -0.002(3) 0.019(3) -0.004(3)
N1 0.036(2) 0.052(3) 0.062(3) -0.001(2) -0.001(2) 0.0049(19)
N2 0.036(2) 0.077(3) 0.121(5) -0.021(3) -0.008(3) 0.004(2)
N3 0.031(2) 0.051(2) 0.075(3) -0.001(2) 0.001(2) 0.005(2)
N4 0.030(2) 0.059(3) 0.067(3) 0.006(2) 0.0026(19) 0.003(2)
N5 0.031(2) 0.057(3) 0.062(3) 0.005(2) -0.0042(19) 0.0034(19)
N6 0.039(2) 0.068(3) 0.101(4) -0.012(3) 0.004(2) 0.000(2)
N7 0.059(3) 0.060(3) 0.040(2) 0.002(2) 0.025(2) 0.002(2)
N8 0.068(3) 0.063(3) 0.049(3) 0.012(2) 0.025(2) 0.009(2)
N9 0.050(2) 0.055(2) 0.039(2) -0.0008(19) 0.0193(18) 0.002(2)
N10 0.044(2) 0.047(2) 0.037(2) 0.0082(18) 0.0208(17) -0.0017(18)
N11 0.050(2) 0.054(2) 0.036(2) 0.0044(18) 0.0210(19) -0.0027(19)
N12 0.064(3) 0.054(3) 0.054(3) 0.007(2) 0.033(2) 0.007(2)
O1 0.0302(17) 0.065(2) 0.108(3) 0.023(2) -0.0040(19) 0.0003(17)
O2 0.0294(17) 0.071(2) 0.102(3) 0.031(2) -0.0052(18) 0.0015(17)
O3 0.057(2) 0.080(2) 0.052(2) 0.0090(19) 0.0329(18) 0.0145(19)
O4 0.067(2) 0.057(2) 0.057(2) -0.0018(17) 0.0423(19) -0.0049(17)
O5 0.077(3) 0.072(3) 0.058(2) 0.007(2) -0.004(2) 0.001(2)
O6 0.094(3) 0.107(4) 0.089(4) -0.005(3) 0.030(3) -0.015(3)
O7' 0.040(8) 0.073(9) 0.067(9) -0.012(7) 0.034(7) -0.002(6)
O8' 0.088(12) 0.135(15) 0.055(10) 0.050(10) -0.010(9) -0.012(11)
C44 0.038(9) 0.028(7) 0.036(8) -0.003(6) -0.002(7) -0.004(7)
O7 0.061(5) 0.108(6) 0.096(7) 0.010(5) -0.005(5) 0.012(4)
O8 0.197(12) 0.148(10) 0.181(13) -0.005(9) 0.021(9) -0.044(8)
C44' 0.053(5) 0.065(6) 0.051(6) 0.018(5) -0.020(5) 0.010(4)
O9 0.055(2) 0.070(2) 0.053(2) -0.0061(18) -0.0016(18) -0.0010(19)
O10 0.066(2) 0.079(3) 0.056(2) -0.005(2) 0.017(2) -0.009(2)
O11 0.067(2) 0.068(2) 0.052(2) -0.0050(18) 0.0163(19) -0.0176(19)
O12 0.106(3) 0.119(4) 0.044(3) 0.002(2) 0.009(2) -0.037(3)
O1W 0.141(5) 0.133(5) 0.174(7) -0.002(5) 0.051(5) 0.000(4)
O2W 0.123(5) 0.098(5) 0.55(2) 0.084(8) 0.034(8) 0.005(4)
O3W 0.100(3) 0.079(3) 0.161(5) 0.002(3) 0.052(4) 0.003(3)
O4W 0.085(6) 0.171(10) 0.104(8) 0.045(7) 0.041(6) 0.028(7)
O6W 0.165(8) 0.111(6) 0.78(3) -0.028(11) 0.093(13) 0.019(6)
O7W 0.205(8) 0.066(5) 0.110(7) 0.003(5) 0.073(6) 0.041(6)
O5W 0.122(5) 0.126(5) 0.279(10) -0.050(6) 0.048(6) -0.010(4)
O8W 0.148(10) 0.071(6) 0.227(15) -0.029(8) 0.104(10) 0.009(6)
O9W 0.139(9) 0.100(7) 0.099(8) -0.017(6) 0.040(7) -0.039(6)

loop_
_atom_type_symbol
_atom_type_description
_atom_type_scat_dispersion_real
_atom_type_scat_dispersion_imag
_atom_type_scat_source
C C 0.0033 0.0016 'International Tables Vol C Tables 4.2.6.8 and 6.1.1.4'
H H 0.0000 0.0000 'International Tables Vol C Tables 4.2.6.8 and 6.1.1.4'
N N 0.0061 0.0033 'International Tables Vol C Tables 4.2.6.8 and 6.1.1.4'
O O 0.0106 0.0060 'International Tables Vol C Tables 4.2.6.8 and 6.1.1.4'
Zn Zn 0.2839 1.4301 'International Tables Vol C Tables 4.2.6.8 and 6.1.1.4'

loop_
_geom_angle_atom_site_label_1
_geom_angle_atom_site_label_2
_geom_angle_atom_site_label_3
_geom_angle
_geom_angle_site_symmetry_1
_geom_angle_site_symmetry_3
O9 Zn1 O5 125.36(16) . .
O9 Zn1 N1 112.43(16) . .
O5 Zn1 N1 98.66(17) . .
O9 Zn1 N5 100.48(16) . 4_766
O5 Zn1 N5 114.04(17) . 4_766
N1 Zn1 N5 104.65(16) . 4_766
C44' Zn2 O11 117.3(4) . 1_656
C44' Zn2 N7 125.0(6) . .
O11 Zn2 N7 106.65(16) 1_656 .
C44' Zn2 N11 94.2(6) . 1_456
O11 Zn2 N11 100.44(16) 1_656 1_456
N7 Zn2 N11 109.08(16) . 1_456
C44' Zn2 O8 10.4(10) . .
O11 Zn2 O8 118.3(5) 1_656 .
N7 Zn2 O8 116.9(6) . .
N11 Zn2 O8 103.9(6) 1_456 .
C44' Zn2 O7' 34.2(7) . .
O11 Zn2 O7' 120.8(5) 1_656 .
N7 Zn2 O7' 95.2(5) . .
N11 Zn2 O7' 123.3(5) 1_456 .
O8 Zn2 O7' 23.9(8) . .
N2 C1 N3 111.0(5) . .
N2 C1 H1 124.5 . .
N3 C1 H1 124.5 . .
N1 C2 N3 110.1(5) . .
N1 C2 H2 124.9 . .
N3 C2 H2 124.9 . .
C4 C3 C8 119.4(4) . .
C4 C3 N3 119.5(4) . .
C8 C3 N3 121.1(4) . .
C3 C4 C5 119.6(5) . .
C3 C4 H4 120.2 . .
C5 C4 H4 120.2 . .
C6 C5 C4 120.9(5) . .
C6 C5 H5 119.6 . .
C4 C5 H5 119.6 . .
C7 C6 C5 119.3(4) . .
C7 C6 O1 124.7(4) . .
C5 C6 O1 116.0(4) . .
C6 C7 C8 120.3(5) . .
C6 C7 H7 119.9 . .
C8 C7 H7 119.9 . .
C3 C8 C7 120.5(5) . .
C3 C8 H8 119.8 . .
C7 C8 H8 119.8 . .
O1 C9 C10 106.9(4) . .
O1 C9 H9A 110.3 . .
C10 C9 H9A 110.3 . .
O1 C9 H9B 110.3 . .
C10 C9 H9B 110.3 . .
H9A C9 H9B 108.6 . .
O2 C10 C9 104.6(4) . .
O2 C10 H10A 110.8 . .
C9 C10 H10A 110.8 . .
O2 C10 H10B 110.8 . .
C9 C10 H10B 110.8 . .
H10A C10 H10B 108.9 . .
C16 C11 O2 124.9(4) . .
C16 C11 C12 120.3(4) . .
O2 C11 C12 114.8(4) . .
C11 C12 C13 120.4(5) . .
C11 C12 H12 119.8 . .
C13 C12 H12 119.8 . .
C14 C13 C12 119.2(5) . .
C14 C13 H13 120.4 . .
C12 C13 H13 120.4 . .
C13 C14 C15 121.0(4) . .
C13 C14 N4 119.0(4) . .
C15 C14 N4 120.0(4) . .
C14 C15 C16 119.4(5) . .
C14 C15 H15 120.3 . .
C16 C15 H15 120.3 . .
C11 C16 C15 119.7(5) . .
C11 C16 H16 120.2 . .
C15 C16 H16 120.2 . .
N5 C17 N4 109.9(5) . .
N5 C17 H17 125.0 . .
N4 C17 H17 125.0 . .
N6 C18 N4 111.2(5) . .
N6 C18 H18 124.4 . .
N4 C18 H18 124.4 . .
N8 C19 N9 111.6(5) . .
N8 C19 H19 124.2 . .
N9 C19 H19 124.2 . .
N7 C20 N9 110.6(5) . .
N7 C20 H20 124.7 . .
N9 C20 H20 124.7 . .
C26 C21 C22 120.9(5) . .
C26 C21 N9 118.8(4) . .
C22 C21 N9 120.4(4) . .
C21 C22 C23 119.2(5) . .
C21 C22 H22 120.4 . .
C23 C22 H22 120.4 . .
C24 C23 C22 120.4(5) . .
C24 C23 H23 119.8 . .
C22 C23 H23 119.8 . .
O3 C24 C25 124.9(4) . .
O3 C24 C23 115.2(4) . .
C25 C24 C23 119.8(4) . .
C24 C25 C26 119.8(5) . .
C24 C25 H25 120.1 . .
C26 C25 H25 120.1 . .
C21 C26 C25 119.9(4) . .
C21 C26 H26 120.0 . .
C25 C26 H26 120.0 . .
O3 C27 C28 109.5(4) . .
O3 C27 H27A 109.8 . .
C28 C27 H27A 109.8 . .
O3 C27 H27B 109.8 . .
C28 C27 H27B 109.8 . .
H27A C27 H27B 108.2 . .
O4 C28 C27 108.9(4) . .
O4 C28 H28A 109.9 . .
C27 C28 H28A 109.9 . .
O4 C28 H28B 109.9 . .
C27 C28 H28B 109.9 . .
H28A C28 H28B 108.3 . .
O4 C29 C30 124.2(4) . .
O4 C29 C34 116.0(4) . .
C30 C29 C34 119.7(4) . .
C29 C30 C31 119.3(4) . .
C29 C30 H30 120.3 . .
C31 C30 H30 120.3 . .
C32 C31 C30 120.6(4) . .
C32 C31 H31 119.7 . .
C30 C31 H31 119.7 . .
C31 C32 C33 119.9(4) . .
C31 C32 N10 120.0(4) . .
C33 C32 N10 120.0(4) . .
C34 C33 C32 120.0(4) . .
C34 C33 H33 120.0 . .
C32 C33 H33 120.0 . .
C33 C34 C29 120.4(4) . .
C33 C34 H34 119.8 . .
C29 C34 H34 119.8 . .
N11 C35 N10 110.7(4) . .
N11 C35 H35 124.7 . .
N10 C35 H35 124.7 . .
N12 C36 N10 112.2(4) . .
N12 C36 H36 123.9 . .
N10 C36 H36 123.9 . .
C42 C37 C38 119.5(6) . .
C42 C37 C43 122.8(5) . .
C38 C37 C43 117.7(6) . .
C39 C38 C37 122.6(7) . .
C39 C38 H38 118.7 . .
C37 C38 H38 118.7 . .
C40 C39 C38 118.3(7) . .
C40 C39 C44 125.9(10) . .
C38 C39 C44 115.7(10) . .
C40 C39 O8 102.6(9) . .
C38 C39 O8 139.0(10) . .
C44 C39 O8 23.6(10) . .
C39 C40 C41 122.9(7) . .
C39 C40 H40 118.5 . .
C41 C40 H40 118.5 . .
C42 C41 C40 117.6(8) . .
C42 C41 H41 121.2 . .
C40 C41 H41 121.2 . .
C37 C42 C41 118.9(6) . .
C37 C42 H42 120.5 . .
C41 C42 H42 120.5 . .
O6 C43 O5 123.8(6) . .
O6 C43 C37 120.4(6) . .
O5 C43 C37 115.8(6) . .
C50 C45 C46 118.6(5) . .
C50 C45 C51 121.8(5) . .
C46 C45 C51 119.5(5) . .
C47 C46 C45 121.4(5) . .
C47 C46 H46 119.3 . .
C45 C46 H46 119.3 . .
C48 C47 C46 118.8(5) . .
C48 C47 C52 120.1(5) . .
C46 C47 C52 121.0(5) . .
C47 C48 C49 120.8(6) . .
C47 C48 H48 119.6 . .
C49 C48 H48 119.6 . .
C50 C49 C48 119.4(6) . .
C50 C49 H49 120.3 . .
C48 C49 H49 120.3 . .
C49 C50 C45 120.8(5) . .
C49 C50 H50 119.6 . .
C45 C50 H50 119.6 . .
O10 C51 O9 122.4(5) . .
O10 C51 C45 120.6(5) . .
O9 C51 C45 116.9(5) . .
O12 C52 O11 124.8(5) . .
O12 C52 C47 119.8(5) . .
O11 C52 C47 115.4(5) . .
C2 N1 N2 108.2(4) . .
C2 N1 Zn1 130.2(4) . .
N2 N1 Zn1 121.6(3) . .
C1 N2 N1 106.3(4) . .
C2 N3 C1 104.4(4) . .
C2 N3 C3 127.4(4) . .
C1 N3 C3 128.2(4) . .
C17 N4 C18 104.9(4) . .
C17 N4 C14 128.1(4) . .
C18 N4 C14 127.0(4) . .
C17 N5 N6 108.3(4) . .
C17 N5 Zn1 130.1(4) . 4_365
N6 N5 Zn1 121.3(3) . 4_365
C18 N6 N5 105.6(4) . .
C20 N7 N8 108.4(4) . .
C20 N7 Zn2 123.3(4) . .
N8 N7 Zn2 128.3(3) . .
C19 N8 N7 105.1(4) . .
C20 N9 C19 104.4(4) . .
C20 N9 C21 126.5(4) . .
C19 N9 C21 129.1(4) . .
C35 N10 C36 103.9(4) . .
C35 N10 C32 126.7(4) . .
C36 N10 C32 129.3(4) . .
C35 N11 N12 107.8(4) . .
C35 N11 Zn2 123.9(3) . 1_654
N12 N11 Zn2 128.2(3) . 1_654
C36 N12 N11 105.3(4) . .
C6 O1 C9 116.9(4) . .
C11 O2 C10 118.1(4) . .
C24 O3 C27 117.4(4) . .
C29 O4 C28 117.7(4) . .
C43 O5 Zn1 103.7(4) . .
C44 O7' Zn2 131(4) . .
O7' C44 C39 157(4) . .
C44' O8 C39 159(4) . .
C44' O8 Zn2 35(3) . .
C39 O8 Zn2 163.2(14) . .
O8 C44' Zn2 134(4) . .
C51 O9 Zn1 111.4(3) . .
C52 O11 Zn2 118.3(4) . 1_454

loop_
_geom_bond_atom_site_label_1
_geom_bond_atom_site_label_2
_geom_bond_distance
_geom_bond_site_symmetry_2
Zn1 O9 1.968(4) .
Zn1 O5 2.012(4) .
Zn1 N1 2.034(4) .
Zn1 N5 2.040(4) 4_766
Zn2 C44' 1.807(11) .
Zn2 O11 1.950(3) 1_656
Zn2 N7 2.004(4) .
Zn2 N11 2.038(4) 1_456
Zn2 O8 2.24(2) .
Zn2 O7' 2.319(19) .
C1 N2 1.309(7) .
C1 N3 1.353(7) .
C1 H1 0.9300 .
C2 N1 1.300(6) .
C2 N3 1.352(6) .
C2 H2 0.9300 .
C3 C4 1.367(7) .
C3 C8 1.371(7) .
C3 N3 1.438(6) .
C4 C5 1.381(7) .
C4 H4 0.9300 .
C5 C6 1.368(7) .
C5 H5 0.9300 .
C6 C7 1.360(7) .
C6 O1 1.369(5) .
C7 C8 1.376(6) .
C7 H7 0.9300 .
C8 H8 0.9300 .
C9 O1 1.414(6) .
C9 C10 1.511(7) .
C9 H9A 0.9700 .
C9 H9B 0.9700 .
C10 O2 1.422(6) .
C10 H10A 0.9700 .
C10 H10B 0.9700 .
C11 C16 1.368(7) .
C11 O2 1.370(5) .
C11 C12 1.377(7) .
C12 C13 1.381(6) .
C12 H12 0.9300 .
C13 C14 1.369(7) .
C13 H13 0.9300 .
C14 C15 1.378(7) .
C14 N4 1.443(6) .
C15 C16 1.393(6) .
C15 H15 0.9300 .
C16 H16 0.9300 .
C17 N5 1.303(6) .
C17 N4 1.348(6) .
C17 H17 0.9300 .
C18 N6 1.312(7) .
C18 N4 1.349(7) .
C18 H18 0.9300 .
C19 N8 1.311(6) .
C19 N9 1.353(6) .
C19 H19 0.9300 .
C20 N7 1.302(6) .
C20 N9 1.332(6) .
C20 H20 0.9300 .
C21 C26 1.370(7) .
C21 C22 1.374(7) .
C21 N9 1.444(6) .
C22 C23 1.387(7) .
C22 H22 0.9300 .
C23 C24 1.382(7) .
C23 H23 0.9300 .
C24 O3 1.368(5) .
C24 C25 1.377(6) .
C25 C26 1.390(7) .
C25 H25 0.9300 .
C26 H26 0.9300 .
C27 O3 1.412(6) .
C27 C28 1.496(6) .
C27 H27A 0.9700 .
C27 H27B 0.9700 .
C28 O4 1.421(6) .
C28 H28A 0.9700 .
C28 H28B 0.9700 .
C29 O4 1.365(5) .
C29 C30 1.382(6) .
C29 C34 1.386(7) .
C30 C31 1.394(6) .
C30 H30 0.9300 .
C31 C32 1.367(7) .
C31 H31 0.9300 .
C32 C33 1.384(6) .
C32 N10 1.439(5) .
C33 C34 1.373(6) .
C33 H33 0.9300 .
C34 H34 0.9300 .
C35 N11 1.296(6) .
C35 N10 1.341(6) .
C35 H35 0.9300 .
C36 N12 1.298(6) .
C36 N10 1.341(6) .
C36 H36 0.9300 .
C37 C42 1.361(8) .
C37 C38 1.389(7) .
C37 C43 1.530(8) .
C38 C39 1.332(10) .
C38 H38 0.9300 .
C39 C40 1.296(12) .
C39 C44 1.453(18) .
C39 O8 1.89(2) .
C40 C41 1.431(11) .
C40 H40 0.9300 .
C41 C42 1.375(9) .
C41 H41 0.9300 .
C42 H42 0.9300 .
C43 O6 1.222(7) .
C43 O5 1.242(6) .
C45 C50 1.382(7) .
C45 C46 1.385(6) .
C45 C51 1.498(7) .
C46 C47 1.379(7) .
C46 H46 0.9300 .
C47 C48 1.378(7) .
C47 C52 1.510(7) .
C48 C49 1.381(8) .
C48 H48 0.9300 .
C49 C50 1.380(8) .
C49 H49 0.9300 .
C50 H50 0.9300 .
C51 O10 1.248(6) .
C51 O9 1.277(6) .
C52 O12 1.234(7) .
C52 O11 1.275(6) .
N1 N2 1.364(6) .
N5 N6 1.376(6) .
N5 Zn1 2.040(4) 4_365
N7 N8 1.370(6) .
N11 N12 1.373(5) .
N11 Zn2 2.038(4) 1_654
O7' C44 0.56(2) .
O8 C44' 0.56(2) .
O11 Zn2 1.950(3) 1_454

loop_
_geom_torsion_atom_site_label_1
_geom_torsion_atom_site_label_2
_geom_torsion_atom_site_label_3
_geom_torsion_atom_site_label_4
_geom_torsion
_geom_torsion_site_symmetry_1
_geom_torsion_site_symmetry_4
C8 C3 C4 C5 0.7(10) . .
N3 C3 C4 C5 -179.6(6) . .
C3 C4 C5 C6 -0.9(11) . .
C4 C5 C6 C7 0.0(11) . .
C4 C5 C6 O1 -179.2(6) . .
C5 C6 C7 C8 1.1(10) . .
O1 C6 C7 C8 -179.8(6) . .
C4 C3 C8 C7 0.3(9) . .
N3 C3 C8 C7 -179.3(5) . .
C6 C7 C8 C3 -1.3(9) . .
O1 C9 C10 O2 -172.9(5) . .
C16 C11 C12 C13 0.2(9) . .
O2 C11 C12 C13 -179.1(5) . .
C11 C12 C13 C14 0.3(9) . .
C12 C13 C14 C15 -0.5(9) . .
C12 C13 C14 N4 177.9(5) . .
C13 C14 C15 C16 0.1(9) . .
N4 C14 C15 C16 -178.3(5) . .
O2 C11 C16 C15 178.6(6) . .
C12 C11 C16 C15 -0.6(9) . .
C14 C15 C16 C11 0.4(9) . .
C26 C21 C22 C23 0.7(8) . .
N9 C21 C22 C23 -178.5(5) . .
C21 C22 C23 C24 0.9(8) . .
C22 C23 C24 O3 175.5(5) . .
C22 C23 C24 C25 -1.8(8) . .
O3 C24 C25 C26 -175.9(5) . .
C23 C24 C25 C26 1.1(7) . .
C22 C21 C26 C25 -1.4(7) . .
N9 C21 C26 C25 177.8(4) . .
C24 C25 C26 C21 0.5(7) . .
O3 C27 C28 O4 64.1(5) . .
O4 C29 C30 C31 -177.5(5) . .
C34 C29 C30 C31 0.8(8) . .
C29 C30 C31 C32 -0.2(8) . .
C30 C31 C32 C33 0.3(8) . .
C30 C31 C32 N10 177.0(4) . .
C31 C32 C33 C34 -1.0(8) . .
N10 C32 C33 C34 -177.7(4) . .
C32 C33 C34 C29 1.6(8) . .
O4 C29 C34 C33 176.9(5) . .
C30 C29 C34 C33 -1.6(8) . .
C42 C37 C38 C39 -2.7(9) . .
C43 C37 C38 C39 174.8(5) . .
C37 C38 C39 C40 5.1(11) . .
C37 C38 C39 C44 -178.8(10) . .
C37 C38 C39 O8 -174.1(11) . .
C38 C39 C40 C41 -5.2(14) . .
C44 C39 C40 C41 179.2(12) . .
O8 C39 C40 C41 174.3(10) . .
C39 C40 C41 C42 2.8(15) . .
C38 C37 C42 C41 0.2(10) . .
C43 C37 C42 C41 -177.1(6) . .
C40 C41 C42 C37 -0.2(12) . .
C42 C37 C43 O6 -169.0(6) . .
C38 C37 C43 O6 13.7(8) . .
C42 C37 C43 O5 12.5(8) . .
C38 C37 C43 O5 -164.9(5) . .
C50 C45 C46 C47 -2.8(7) . .
C51 C45 C46 C47 173.6(4) . .
C45 C46 C47 C48 -0.1(7) . .
C45 C46 C47 C52 178.0(4) . .
C46 C47 C48 C49 3.2(8) . .
C52 C47 C48 C49 -174.9(5) . .
C47 C48 C49 C50 -3.4(9) . .
C48 C49 C50 C45 0.3(9) . .
C46 C45 C50 C49 2.7(8) . .
C51 C45 C50 C49 -173.6(5) . .
C50 C45 C51 O10 -176.7(5) . .
C46 C45 C51 O10 7.0(7) . .
C50 C45 C51 O9 4.6(7) . .
C46 C45 C51 O9 -171.6(4) . .
C48 C47 C52 O12 -21.8(8) . .
C46 C47 C52 O12 160.2(5) . .
C48 C47 C52 O11 156.6(5) . .
C46 C47 C52 O11 -21.4(7) . .
N3 C2 N1 N2 1.7(6) . .
N3 C2 N1 Zn1 178.9(4) . .
O9 Zn1 N1 C2 55.3(5) . .
O5 Zn1 N1 C2 -78.8(5) . .
N5 Zn1 N1 C2 163.4(5) 4_766 .
O9 Zn1 N1 N2 -127.8(4) . .
O5 Zn1 N1 N2 98.1(4) . .
N5 Zn1 N1 N2 -19.7(5) 4_766 .
N3 C1 N2 N1 0.0(8) . .
C2 N1 N2 C1 -1.1(7) . .
Zn1 N1 N2 C1 -178.6(4) . .
N1 C2 N3 C1 -1.6(6) . .
N1 C2 N3 C3 179.3(5) . .
N2 C1 N3 C2 1.0(8) . .
N2 C1 N3 C3 -180.0(6) . .
C4 C3 N3 C2 -145.6(6) . .
C8 C3 N3 C2 34.1(9) . .
C4 C3 N3 C1 35.5(9) . .
C8 C3 N3 C1 -144.8(7) . .
N5 C17 N4 C18 0.4(6) . .
N5 C17 N4 C14 178.4(5) . .
N6 C18 N4 C17 0.3(7) . .
N6 C18 N4 C14 -177.7(5) . .
C13 C14 N4 C17 144.6(6) . .
C15 C14 N4 C17 -36.9(8) . .
C13 C14 N4 C18 -37.8(8) . .
C15 C14 N4 C18 140.6(6) . .
N4 C17 N5 N6 -0.9(6) . .
N4 C17 N5 Zn1 -174.4(3) . 4_365
N4 C18 N6 N5 -0.9(7) . .
C17 N5 N6 C18 1.1(7) . .
Zn1 N5 N6 C18 175.3(4) 4_365 .
N9 C20 N7 N8 -0.3(6) . .
N9 C20 N7 Zn2 177.7(3) . .
C44' Zn2 N7 C20 66.2(7) . .
O11 Zn2 N7 C20 -76.4(4) 1_656 .
N11 Zn2 N7 C20 175.9(4) 1_456 .
O8 Zn2 N7 C20 58.5(7) . .
O7' Zn2 N7 C20 47.9(7) . .
C44' Zn2 N7 N8 -116.2(7) . .
O11 Zn2 N7 N8 101.2(4) 1_656 .
N11 Zn2 N7 N8 -6.5(4) 1_456 .
O8 Zn2 N7 N8 -123.9(7) . .
O7' Zn2 N7 N8 -134.5(6) . .
N9 C19 N8 N7 -0.4(6) . .
C20 N7 N8 C19 0.4(6) . .
Zn2 N7 N8 C19 -177.5(4) . .
N7 C20 N9 C19 0.1(6) . .
N7 C20 N9 C21 178.8(4) . .
N8 C19 N9 C20 0.2(6) . .
N8 C19 N9 C21 -178.4(4) . .
C26 C21 N9 C20 -27.6(7) . .
C22 C21 N9 C20 151.6(5) . .
C26 C21 N9 C19 150.7(5) . .
C22 C21 N9 C19 -30.1(7) . .
N11 C35 N10 C36 -0.1(5) . .
N11 C35 N10 C32 -176.3(4) . .
N12 C36 N10 C35 -0.1(6) . .
N12 C36 N10 C32 176.1(4) . .
C31 C32 N10 C35 -30.2(7) . .
C33 C32 N10 C35 146.5(5) . .
C31 C32 N10 C36 154.4(5) . .
C33 C32 N10 C36 -28.8(7) . .
N10 C35 N11 N12 0.1(5) . .
N10 C35 N11 Zn2 -178.9(3) . 1_654
N10 C36 N12 N11 0.2(6) . .
C35 N11 N12 C36 -0.2(5) . .
Zn2 N11 N12 C36 178.8(3) 1_654 .
C7 C6 O1 C9 4.7(9) . .
C5 C6 O1 C9 -176.2(6) . .
C10 C9 O1 C6 175.0(5) . .
C16 C11 O2 C10 -2.5(9) . .
C12 C11 O2 C10 176.8(6) . .
C9 C10 O2 C11 -173.2(5) . .
C25 C24 O3 C27 -5.9(7) . .
C23 C24 O3 C27 177.0(4) . .
C28 C27 O3 C24 168.7(4) . .
C30 C29 O4 C28 0.6(7) . .
C34 C29 O4 C28 -177.8(5) . .
C27 C28 O4 C29 178.1(4) . .
O6 C43 O5 Zn1 -15.0(7) . .
C37 C43 O5 Zn1 163.5(3) . .
O9 Zn1 O5 C43 71.0(4) . .
N1 Zn1 O5 C43 -163.5(3) . .
N5 Zn1 O5 C43 -53.1(4) 4_766 .
C44' Zn2 O7' C44 12(4) . .
O11 Zn2 O7' C44 -83(5) 1_656 .
N7 Zn2 O7' C44 164(5) . .
N11 Zn2 O7' C44 47(5) 1_456 .
O8 Zn2 O7' C44 8(4) . .
Zn2 O7' C44 C39 -146(8) . .
C40 C39 C44 O7' 121(10) . .
C38 C39 C44 O7' -55(11) . .
O8 C39 C44 O7' 133(12) . .
C40 C39 O8 C44' 9(11) . .
C38 C39 O8 C44' -172(10) . .
C44 C39 O8 C44' -161(12) . .
C40 C39 O8 Zn2 144(3) . .
C38 C39 O8 Zn2 -37(4) . .
C44 C39 O8 Zn2 -26(3) . .
O11 Zn2 O8 C44' -88(4) 1_656 .
N7 Zn2 O8 C44' 143(4) . .
N11 Zn2 O8 C44' 23(4) 1_456 .
O7' Zn2 O8 C44' 170(6) . .
C44' Zn2 O8 C39 -154(7) . .
O11 Zn2 O8 C39 119(3) 1_656 .
N7 Zn2 O8 C39 -11(4) . .
N11 Zn2 O8 C39 -131(3) 1_456 .
O7' Zn2 O8 C39 16(3) . .
C39 O8 C44' Zn2 159(7) . .
O11 Zn2 C44' O8 98(4) 1_656 .
N7 Zn2 C44' O8 -41(5) . .
N11 Zn2 C44' O8 -158(4) 1_456 .
O7' Zn2 C44' O8 -7(4) . .
O10 C51 O9 Zn1 -11.8(6) . .
C45 C51 O9 Zn1 166.8(3) . .
O5 Zn1 O9 C51 64.4(4) . .
N1 Zn1 O9 C51 -55.1(4) . .
N5 Zn1 O9 C51 -165.9(3) 4_766 .
O12 C52 O11 Zn2 20.3(8) . 1_454
C47 C52 O11 Zn2 -158.0(3) . 1_454
